data_2000601
loop_
_publ_author_name
'Woudenberg, R. H.'
'Lie, T. S.'
'van Koningsveld, H.'
'Maat, L.'

_publ_section_title
;
 Structure of 5\b,10\a,10\b-triethylthebaine hydrochloride
;
_journal_issue 9
_journal_name_full 'Acta Crystallographica Section C'
_journal_page_first 1630
_journal_page_last 1633
_journal_paper_doi 10.1107/S0108270192000994
_journal_volume 48
_journal_year 1992
_chemical_formula_moiety 'C25 H33 N1 O3,H1 Cl1'
_chemical_formula_sum 'C25 H34 Cl N O3'
_chemical_formula_weight 432.00
_space_group_crystal_system monoclinic
_space_group_IT_number 4
_space_group_name_Hall 'P 2yb'
_space_group_name_H-M_alt 'P 1 21 1'
_cell_angle_alpha 90
_cell_angle_beta 109.650(10)
_cell_angle_gamma 90
_cell_formula_units_Z 2
_cell_length_a 9.304(2)
_cell_length_b 10.987(2)
_cell_length_c 11.833(2)
_cell_volume 1139.2(4)
_diffrn_radiation_type Mo
_diffrn_radiation_wavelength 0.71073
_exptl_absorpt_coefficient_mu 0.1986
_exptl_crystal_density_diffrn 1.26
_exptl_crystal_F_000 464
_cod_data_source_file al0525.cif
_cod_data_source_block al0525a
_cod_depositor_comments
;
 Marking attached hydrogen atoms.

 Antanas Vaitkus,
 2018-02-09
;
_cod_original_cell_volume 1139.2
_cod_original_formula_sum 'C25 H34 Cl1 N1 O3'
_cod_database_code 2000601

loop_
_space_group_symop_id
_space_group_symop_operation_xyz
1 x,y,z
2 -x,y+1/2,-z

loop_
_atom_site_label
_atom_site_fract_x
_atom_site_fract_y
_atom_site_fract_z
_atom_site_U_iso_or_equiv
_atom_site_attached_hydrogens
Cl .8411(2) -.11297 1.0494(2) .109 0
C(1) .3478(5) .2596(4) .7218(4) .039 0
C(2) .2305(5) .2625(4) .6117(4) .038 0
C(3) .2561(4) .2424(4) .5026(4) .033 0
C(4) .4046(4) .2137(4) .5098(3) .030 0
C(5) .6274(4) .1861(4) .4683(3) .030 0
C(6) .6989(5) .3070(4) .4548(4) .033 0
C(7) .8100(5) .3603(4) .5443(4) .037 0
C(8) .8542(4) .3163(5) .6673(4) .037 0
C(9) .7869(4) .1944(5) .8209(4) .036 0
C(10) .6389(4) .2456(5) .8418(3) .037 0
C(11) .4972(4) .2313(4) .7287(3) .032 0
C(12) .5157(4) .2018(4) .6210(3) .027 0
C(13) .6589(4) .1546(4) .6036(3) .028 0
C(14) .7850(4) .2217(4) .6953(3) .031 0
C(15) .6702(5) .0160(4) .6263(4) .038 0
C(16) .6872(6) -.0140(5) .7542(5) .044 0
N(17) .8109(4) .0571(4) .8421(4) .045 0
C(18) .1319(6) .1744(7) .2996(5) .057 3
C(19) .6686(6) .0897(5) .3905(4) .040 0
C(20) .8401(6) .0765(6) .4140(5) .057 3
C(21) .7319(7) .4417(5) .3090(5) .060 3
C(22) .6702(6) .3854(6) .8607(5) .051 0
C(23) .5641(7) .4587(6) .9078(5) .065 3
C(24) .6140(6) .1868(6) .9524(4) .052 0
C(25) .7480(7) .2079(8) 1.0719(4) .073 3
C(26) .9687(6) .0227(7) .8422(5) .064 3
O(1) .1377(3) .2582(4) .3965(3) .046 0
O(2) .4583(3) .1964(3) .4166(2) .034 0
O(3) .6509(4) .3420(3) .3379(3) .042 0
H(11) .324(5) .274(5) .789(4) ? 0
H(21) .126(5) .288(5) .609(4) ? 0
H(71) .869(5) .439(5) .528(4) ? 0
H(81) .934(5) .362(5) .738(4) ? 0
H(91) .877(5) .228(5) .880(4) ? 0
H(151) .569(5) -.023(5) .575(4) ? 0
H(152) .738(5) -.018(5) .612(4) ? 0
H(161) .578(6) -.003(5) .765(4) ? 0
H(162) .707(6) -.083(5) .766(5) ? 0
H(171) .811(6) .039(5) .927(5) ? 0
H(191) .625(6) .009(5) .403(4) ? 0
H(192) .621(6) .106(5) .316(5) ? 0
H(221) .762(6) .390(6) .910(5) ? 0
H(222) .659(6) .420(6) .773(5) ? 0
H(241) .522(6) .225(6) .969(5) ? 0
H(242) .594(6) .072(6) .932(5) ? 0

loop_
_geom_angle_atom_site_label_1
_geom_angle_atom_site_label_2
_geom_angle_atom_site_label_3
_geom_angle
C(2) C(1) C(11) 120.7(5)
C(1) C(2) C(3) 122.3(4)
C(2) C(3) C(4) 116.8(3)
C(2) C(3) O(1) 119.2(4)
C(4) C(3) O(1) 124.0(4)
C(3) C(4) C(12) 119.3(4)
C(3) C(4) O(2) 127.3(3)
C(12) C(4) O(2) 113.3(3)
C(6) C(5) C(13) 111.3(3)
C(6) C(5) C(19) 109.6(4)
C(6) C(5) O(2) 109.3(3)
C(13) C(5) C(19) 117.5(4)
C(13) C(5) O(2) 104.2(3)
C(19) C(5) O(2) 104.4(3)
C(5) C(6) O(3) 110.5(3)
C(5) C(6) C(7) 123.3(4)
C(7) C(6) O(3) 125.6(4)
C(6) C(7) C(8) 121.8(4)
C(7) C(8) C(14) 121.0(4)
C(10) C(9) C(14) 111.1(3)
C(10) C(9) N(17) 114.3(4)
C(14) C(9) N(17) 108.0(4)
C(9) C(10) C(11) 111.3(3)
C(9) C(10) C(22) 104.0(4)
DC(9) C(10) C(24) 111.7(4)
C(11) C(10) C(22) 106.8(4)
C(11) C(10) C(24) 111.4(4)
C(22) C(10) C(24) 111.3(4)
C(1) C(11) C(12) 115.4(3)
C(1) C(11) C(10) 124.8(4)
C(10) C(11) C(12) 119.4(4)
C(4) C(12) C(11) 124.9(4)
C(4) C(12) C(13) 108.4(3)
C(11) C(12) C(13) 126.7(3)
C(12) C(13) C(5) 101.2(3)
C(12) C(13) C(14) 104.2(3)
C(12) C(13) C(15) 109.1(4)
C(5) C(13) C(14) 117.6(4)
C(5) C(13) C(15) 112.0(3)
C(14) C(13) C(15) 111.7(3)
C(8) C(14) C(9) 123.9(4)
C(8) C(14) C(13) 122.3(4)
C(9) C(14) C(13) 111.2(4)
C(13) C(15) C(16) 111.7(4)
C(15) C(16) N(17) 112.6(5)
C(9) N(17) C(16) 111.5(3)
C(9) N(17) C(26) 109.4(4)
C(16) N(17) C(26) 113.0(5)
C(5) C(19) C(20) 114.3(4)
C(10) C(22) C(23) 117.4(5)
C(10) C(24) C(25) 113.9(5)
C(3) O(1) C(18) 116.4(4)
C(4) O(2) C(5) 107.6(3)
C(6) O(3) C(21) 116.1(3)

loop_
_geom_bond_atom_site_label_1
_geom_bond_atom_site_label_2
_geom_bond_distance
C(1) H(11) 0.92(6)
C(2) H(21) 1.00(5)
C(7) H(71) 1.07(5)
C(8) H(81) 1.04(4)
C(9) H(91) 0.97(4)
C(15) H(151) 1.02(4)
C(15) H(152) 0.80(5)
C(16) H(161) 1.07(6)
C(1) C(2) 1.390(5)
C(1) C(11) 1.400(6)
C(2) C(3) 1.406(7)
C(3) C(4) 1.392(6)
C(3) O(1) 1.375(5)
C(4) C(12) 1.380(5)
C(4) O(2) 1.369(6)
C(5) C(6) 1.517(6)
C(5) C(13) 1.567(6)
C(5) C(19) 1.534(7)
C(5) O(2) 1.488(4)
C(6) C(7) 1.341(5)
C(6) O(3) 1.358(5)
C(7) C(8) 1.456(6)
C(8) C(14) 1.322(7)
C(9) C(10) 1.582(7)
C(9) C(14) 1.510(6)
C(16) H(162) 0.79(6)
N(17) H(171) 1.03(6)
C(19) H(191) 1.01(6)
C(19) H(192) 0.86(5)
C(22) H(221) 0.86(5)
C(22) H(222) 1.08(6)
C(24) H(241) 1.02(6)
C(24) H(242) 1.28(6)
C(9) N(17) 1.534(7)
C(10) C(11) 1.539(5)
C(10) C(22) 1.565(8)
C(10) C(24) 1.546(7)
C(11) C(12) 1.380(6)
C(12) C(13) 1.507(6)
C(13) C(14) 1.497(5)
C(13) C(15) 1.543(6)
C(15) C(16) 1.505(8)
C(16) N(17) 1.487(6)
N(17) C(26) 1.516(7)
C(18) O(1) 1.458(8)
C(19) C(20) 1.532(8)
C(21) O(3) 1.434(8)
C(22) C(23) 1.517(10)
C(24) C(25) 1.557(6)
